data_2100574
loop_
_publ_author_name
'Kennedy, Brendan J.'
'Howard, Christopher J.'
'Knight, Kevin S.'
'Zhang, Zhaoming'
'Zhou, Qingdi'

_publ_section_title
;
 Structures and phase transitions in the ordered double perovskites
 Ba~2~Bi^III^Bi^V^O~6~ and Ba~2~Bi^III^Sb^V^O~6~
;
_journal_issue 4
_journal_name_full 'Acta Crystallographica Section B'
_journal_page_first 537
_journal_page_last 546
_journal_paper_doi 10.1107/S0108768106018842
_journal_volume 62
_journal_year 2006
_chemical_formula_sum 'Ba2 Bi O6 Sb'
_chemical_formula_weight 701.38
_space_group_IT_number 148
_symmetry_cell_setting trigonal
_symmetry_space_group_name_Hall '-R 3'
_symmetry_space_group_name_H-M 'R -3 :H'
_cell_angle_alpha 90.0
_cell_angle_beta 90.0
_cell_angle_gamma 120.0
_cell_formula_units_Z 3
_cell_length_a 6.05716(8)
_cell_length_b 6.05716
_cell_length_c 14.7813(2)
_cell_volume 469.658(9)
_cod_data_source_file ws5040.cif
_cod_data_source_block BA2BISBO6_325K_phase_1
_cod_depositor_comments
;
The following automatic conversions were performed:
'_geom_bond_publ_flag' value 'N' changed to 'n' according to
'/home/saulius/struct/CIF-dictionaries/cif_core.dic' dictionary named
'cif_core.dic' version 2.4.1 from 2010-06-29 (60
times).

'_geom_angle_publ_flag' value 'N' changed to 'n' according to
'/home/saulius/struct/CIF-dictionaries/cif_core.dic' dictionary named
'cif_core.dic' version 2.4.1 from 2010-06-29 (445 times).

Automatic conversion script
Id: cif_fix_enum 1527 2010-12-29 10:47:43Z saulius 

The following automatic conversions were performed:

'_geom_bond_publ_flag' value 'N' changed to 'n' according to
/home/saulius/struct/CIF-dictionaries/cif_core.dic dictionary named
'cif_core.dic' version 2.4.1 from 2010-06-29 (60
times).

'_geom_angle_publ_flag' value 'N' changed to 'n' according
to /home/saulius/struct/CIF-dictionaries/cif_core.dic dictionary
named 'cif_core.dic' version 2.4.1 from 2010-06-29 (445 times).

Automatic conversion script
Id: cif_fix_values 1715 2011-07-08 13:25:40Z adriana 
;
_cod_original_cell_volume 469.658(17)
_cod_original_sg_symbol_H-M 'R -3'
_cod_database_code 2100574

loop_
_symmetry_equiv_pos_site_id
_symmetry_equiv_pos_as_xyz
1 +x,+y,+z
2 -y,x-y,+z
3 y-x,-x,+z
-1 -x,-y,-z
-2 +y,y-x,-z
-3 x-y,+x,-z
101 +x+1/3,+y+2/3,+z+2/3
102 -y+1/3,x-y+2/3,+z+2/3
103 y-x+1/3,-x+2/3,+z+2/3
-101 -x+2/3,-y+1/3,-z+1/3
-102 +y+2/3,y-x+1/3,-z+1/3
-103 x-y+2/3,+x+1/3,-z+1/3
201 +x+2/3,+y+1/3,+z+1/3
202 -y+2/3,x-y+1/3,+z+1/3
203 y-x+2/3,-x+1/3,+z+1/3
-201 -x+1/3,-y+2/3,-z+2/3
-202 +y+1/3,y-x+2/3,-z+2/3
-203 x-y+1/3,+x+2/3,-z+2/3

loop_
_atom_site_aniso_label
_atom_site_aniso_U_11
_atom_site_aniso_U_22
_atom_site_aniso_U_33
_atom_site_aniso_U_12
_atom_site_aniso_U_13
_atom_site_aniso_U_23
O4 0.0309(13) 0.0225(8) 0.0237(5) 0.0137(11) -0.0063(11) -0.0082(5)

loop_
_atom_site_type_symbol
_atom_site_label
_atom_site_fract_x
_atom_site_fract_y
_atom_site_fract_z
_atom_site_U_iso_or_equiv
_atom_site_thermal_displace_type
_atom_site_occupancy
Ba BA1 0.0 0.0 0.2511(2) 0.0135(3) Uiso 1.0
Bi BI2 0.0 0.0 0.0 0.0102(4) Uiso 1.0
Sb SB3 0.0 0.0 0.5 0.0111(6) Uiso 1.0
O O4 0.51973(18) -0.0241(2) 0.24381(10) 0.0256 Uani 1.0

loop_
_atom_type_symbol
Ba
Bi
Sb
O

loop_
_geom_angle_atom_site_label_1
_geom_angle_atom_site_label_2
_geom_angle_atom_site_label_3
_geom_angle_site_symmetry_1
_geom_angle_site_symmetry_3
_geom_angle
_geom_angle_publ_flag
BA1 BA1 BA1 -101_334 -101_434 90.63(11) n
BA1 BA1 BA1 -101_334 -101_444 90.63(11) n
BA1 BA1 BA1 -101_334 -201_334 89.8536(16) n
BA1 BA1 BA1 -101_334 -201_344 89.8536(16) n
BA1 BA1 BA1 -101_334 -201_444 179.3107(18) n
BA1 BA1 BI2 -101_334 1_555 124.82(8) n
BA1 BA1 BI2 -101_334 201_445 54.88(3) n
BA1 BA1 BI2 -101_334 201_455 54.88(3) n
BA1 BA1 BI2 -101_334 201_555 126.01(13) n
BA1 BA1 SB3 -101_334 1_555 55.18(8) n
BA1 BA1 SB3 -101_334 101_444 54.45(3) n
BA1 BA1 SB3 -101_334 101_544 125.34(2) n
BA1 BA1 SB3 -101_334 101_554 125.34(2) n
BA1 BA1 O4 -101_334 1_455 45.05(4) n
BA1 BA1 O4 -101_334 2_545 93.33(4) n
BA1 BA1 O4 -101_334 3_665 135.49(11) n
BA1 BA1 O4 -101_334 -101_434 41.75(5) n
BA1 BA1 O4 -101_334 -102_444 87.76(11) n
BA1 BA1 O4 -101_334 -103_334 49.05(6) n
BA1 BA1 O4 -101_334 -201_444 131.01(5) n
BA1 BA1 O4 -101_334 -202_344 86.68(4) n
BA1 BA1 O4 -101_334 -203_334 138.26(5) n
BA1 BA1 BA1 -101_434 -101_444 90.63(11) n
BA1 BA1 BA1 -101_434 -201_334 89.8536(16) n
BA1 BA1 BA1 -101_434 -201_344 179.3104(18) n
BA1 BA1 BA1 -101_434 -201_444 89.8536(16) n
BA1 BA1 BI2 -101_434 1_555 124.82(8) n
BA1 BA1 BI2 -101_434 201_445 54.88(3) n
BA1 BA1 BI2 -101_434 201_455 126.01(13) n
BA1 BA1 BI2 -101_434 201_555 54.88(3) n
BA1 BA1 SB3 -101_434 1_555 55.18(8) n
BA1 BA1 SB3 -101_434 101_444 125.34(2) n
BA1 BA1 SB3 -101_434 101_544 54.45(3) n
BA1 BA1 SB3 -101_434 101_554 125.34(2) n
BA1 BA1 O4 -101_434 1_455 135.49(11) n
BA1 BA1 O4 -101_434 2_545 45.05(4) n
BA1 BA1 O4 -101_434 3_665 93.33(4) n
BA1 BA1 O4 -101_434 -101_434 49.05(6) n
BA1 BA1 O4 -101_434 -102_444 41.75(5) n
BA1 BA1 O4 -101_434 -103_334 87.76(11) n
BA1 BA1 O4 -101_434 -201_444 138.26(5) n
BA1 BA1 O4 -101_434 -202_344 131.01(5) n
BA1 BA1 O4 -101_434 -203_334 86.68(4) n
BA1 BA1 BA1 -101_444 -201_334 179.3102(18) n
BA1 BA1 BA1 -101_444 -201_344 89.8536(16) n
BA1 BA1 BA1 -101_444 -201_444 89.8536(16) n
BA1 BA1 BI2 -101_444 1_555 124.82(8) n
BA1 BA1 BI2 -101_444 201_445 126.01(13) n
BA1 BA1 BI2 -101_444 201_455 54.88(3) n
BA1 BA1 BI2 -101_444 201_555 54.88(3) n
BA1 BA1 SB3 -101_444 1_555 55.18(8) n
BA1 BA1 SB3 -101_444 101_444 125.34(2) n
BA1 BA1 SB3 -101_444 101_544 125.34(2) n
BA1 BA1 SB3 -101_444 101_554 54.45(3) n
BA1 BA1 O4 -101_444 1_455 93.33(4) n
BA1 BA1 O4 -101_444 2_545 135.49(11) n
BA1 BA1 O4 -101_444 3_665 45.05(4) n
BA1 BA1 O4 -101_444 -101_434 87.76(11) n
BA1 BA1 O4 -101_444 -102_444 49.05(6) n
BA1 BA1 O4 -101_444 -103_334 41.75(5) n
BA1 BA1 O4 -101_444 -201_444 86.68(4) n
BA1 BA1 O4 -101_444 -202_344 138.26(5) n
BA1 BA1 O4 -101_444 -203_334 131.01(5) n
BA1 BA1 BA1 -201_334 -201_344 89.66(11) n
BA1 BA1 BA1 -201_334 -201_444 89.66(11) n
BA1 BA1 BI2 -201_334 1_555 54.49(7) n
BA1 BA1 BI2 -201_334 201_445 54.68(2) n
BA1 BA1 BI2 -201_334 201_455 125.11(3) n
BA1 BA1 BI2 -201_334 201_555 125.11(3) n
BA1 BA1 SB3 -201_334 1_555 125.51(7) n
BA1 BA1 SB3 -201_334 101_444 54.65(3) n
BA1 BA1 SB3 -201_334 101_544 54.65(3) n
BA1 BA1 SB3 -201_334 101_554 124.86(12) n
BA1 BA1 O4 -201_334 1_455 86.67(4) n
BA1 BA1 O4 -201_334 2_545 44.96(4) n
BA1 BA1 O4 -201_334 3_665 134.42(13) n
BA1 BA1 O4 -201_334 -101_434 92.93(4) n
BA1 BA1 O4 -201_334 -102_444 131.47(6) n
BA1 BA1 O4 -201_334 -103_334 138.77(6) n
BA1 BA1 O4 -201_334 -201_444 92.63(12) n
BA1 BA1 O4 -201_334 -202_344 41.29(5) n
BA1 BA1 O4 -201_334 -203_334 48.54(6) n
BA1 BA1 BA1 -201_344 -201_444 89.66(11) n
BA1 BA1 BI2 -201_344 1_555 54.49(7) n
BA1 BA1 BI2 -201_344 201_445 125.11(3) n
BA1 BA1 BI2 -201_344 201_455 54.68(2) n
BA1 BA1 BI2 -201_344 201_555 125.11(3) n
BA1 BA1 SB3 -201_344 1_555 125.51(7) n
BA1 BA1 SB3 -201_344 101_444 54.65(3) n
BA1 BA1 SB3 -201_344 101_544 124.86(12) n
BA1 BA1 SB3 -201_344 101_554 54.65(3) n
BA1 BA1 O4 -201_344 1_455 44.96(4) n
BA1 BA1 O4 -201_344 2_545 134.42(13) n
BA1 BA1 O4 -201_344 3_665 86.67(4) n
BA1 BA1 O4 -201_344 -101_434 131.47(6) n
BA1 BA1 O4 -201_344 -102_444 138.77(6) n
BA1 BA1 O4 -201_344 -103_334 92.93(4) n
BA1 BA1 O4 -201_344 -201_444 41.29(5) n
BA1 BA1 O4 -201_344 -202_344 48.54(6) n
BA1 BA1 O4 -201_344 -203_334 92.63(12) n
BA1 BA1 BI2 -201_444 1_555 54.49(7) n
BA1 BA1 BI2 -201_444 201_445 125.11(3) n
BA1 BA1 BI2 -201_444 201_455 125.11(3) n
BA1 BA1 BI2 -201_444 201_555 54.68(2) n
BA1 BA1 SB3 -201_444 1_555 125.51(7) n
BA1 BA1 SB3 -201_444 101_444 124.86(12) n
BA1 BA1 SB3 -201_444 101_544 54.65(3) n
BA1 BA1 SB3 -201_444 101_554 54.65(3) n
BA1 BA1 O4 -201_444 1_455 134.42(13) n
BA1 BA1 O4 -201_444 2_545 86.67(4) n
BA1 BA1 O4 -201_444 3_665 44.96(4) n
BA1 BA1 O4 -201_444 -101_434 138.77(6) n
BA1 BA1 O4 -201_444 -102_444 92.93(4) n
BA1 BA1 O4 -201_444 -103_334 131.47(6) n
BA1 BA1 O4 -201_444 -201_444 48.54(6) n
BA1 BA1 O4 -201_444 -202_344 92.63(12) n
BA1 BA1 O4 -201_444 -203_334 41.29(5) n
BI2 BA1 BI2 1_555 201_445 109.17(5) n
BI2 BA1 BI2 1_555 201_455 109.17(5) n
BI2 BA1 BI2 1_555 201_555 109.17(5) n
BI2 BA1 SB3 1_555 1_555 180.0 n
BI2 BA1 SB3 1_555 101_444 70.37(5) n
BI2 BA1 SB3 1_555 101_544 70.37(5) n
BI2 BA1 SB3 1_555 101_554 70.37(5) n
BI2 BA1 O4 1_555 1_455 87.84(8) n
BI2 BA1 O4 1_555 2_545 87.84(8) n
BI2 BA1 O4 1_555 3_665 87.84(8) n
BI2 BA1 O4 1_555 -101_434 147.25(4) n
BI2 BA1 O4 1_555 -102_444 147.25(4) n
BI2 BA1 O4 1_555 -103_334 147.25(4) n
BI2 BA1 O4 1_555 -201_444 38.28(4) n
BI2 BA1 O4 1_555 -202_344 38.28(4) n
BI2 BA1 O4 1_555 -203_334 38.28(4) n
BI2 BA1 BI2 201_445 201_455 109.77(5) n
BI2 BA1 BI2 201_445 201_555 109.77(5) n
BI2 BA1 SB3 201_445 1_555 70.83(5) n
BI2 BA1 SB3 201_445 101_444 70.4605(5) n
BI2 BA1 SB3 201_445 101_544 70.4605(5) n
BI2 BA1 SB3 201_445 101_554 179.5407(8) n
BI2 BA1 O4 201_445 1_455 88.30(4) n
BI2 BA1 O4 201_445 2_545 38.45(2) n
BI2 BA1 O4 201_445 3_665 148.21(6) n
BI2 BA1 O4 201_445 -101_434 38.40(2) n
BI2 BA1 O4 201_445 -102_444 85.72(6) n
BI2 BA1 O4 201_445 -103_334 91.70(7) n
BI2 BA1 O4 201_445 -201_444 147.13(9) n
BI2 BA1 O4 201_445 -202_344 85.12(2) n
BI2 BA1 O4 201_445 -203_334 91.06(3) n
BI2 BA1 BI2 201_455 201_555 109.77(5) n
BI2 BA1 SB3 201_455 1_555 70.83(5) n
BI2 BA1 SB3 201_455 101_444 70.4605(5) n
BI2 BA1 SB3 201_455 101_544 179.5407(8) n
BI2 BA1 SB3 201_455 101_554 70.4605(5) n
BI2 BA1 O4 201_455 1_455 38.45(2) n
BI2 BA1 O4 201_455 2_545 148.21(6) n
BI2 BA1 O4 201_455 3_665 88.30(4) n
BI2 BA1 O4 201_455 -101_434 85.72(6) n
BI2 BA1 O4 201_455 -102_444 91.70(7) n
BI2 BA1 O4 201_455 -103_334 38.40(2) n
BI2 BA1 O4 201_455 -201_444 85.12(2) n
BI2 BA1 O4 201_455 -202_344 91.06(3) n
BI2 BA1 O4 201_455 -203_334 147.13(9) n
BI2 BA1 SB3 201_555 1_555 70.83(5) n
BI2 BA1 SB3 201_555 101_444 179.5420(8) n
BI2 BA1 SB3 201_555 101_544 70.4605(5) n
BI2 BA1 SB3 201_555 101_554 70.4605(5) n
BI2 BA1 O4 201_555 1_455 148.21(6) n
BI2 BA1 O4 201_555 2_545 88.30(4) n
BI2 BA1 O4 201_555 3_665 38.45(2) n
BI2 BA1 O4 201_555 -101_434 91.70(7) n
BI2 BA1 O4 201_555 -102_444 38.40(2) n
BI2 BA1 O4 201_555 -103_334 85.72(6) n
BI2 BA1 O4 201_555 -201_444 91.06(3) n
BI2 BA1 O4 201_555 -202_344 147.13(9) n
BI2 BA1 O4 201_555 -203_334 85.12(2) n
SB3 BA1 SB3 1_555 101_444 109.63(5) n
SB3 BA1 SB3 1_555 101_544 109.63(5) n
SB3 BA1 SB3 1_555 101_554 109.63(5) n
SB3 BA1 O4 1_555 1_455 92.16(8) n
SB3 BA1 O4 1_555 2_545 92.16(8) n
SB3 BA1 O4 1_555 3_665 92.16(8) n
SB3 BA1 O4 1_555 -101_434 32.75(4) n
SB3 BA1 O4 1_555 -102_444 32.75(4) n
SB3 BA1 O4 1_555 -103_334 32.75(4) n
SB3 BA1 O4 1_555 -201_444 141.72(4) n
SB3 BA1 O4 1_555 -202_344 141.72(4) n
SB3 BA1 O4 1_555 -203_334 141.72(4) n
SB3 BA1 SB3 101_444 101_544 109.31(5) n
SB3 BA1 SB3 101_444 101_554 109.31(5) n
SB3 BA1 O4 101_444 1_455 32.01(2) n
SB3 BA1 O4 101_444 2_545 91.67(4) n
SB3 BA1 O4 101_444 3_665 141.32(7) n
SB3 BA1 O4 101_444 -101_434 88.72(3) n
SB3 BA1 O4 101_444 -102_444 142.06(9) n
SB3 BA1 O4 101_444 -103_334 94.68(3) n
SB3 BA1 O4 101_444 -201_444 88.56(6) n
SB3 BA1 O4 101_444 -202_344 32.410(17) n
SB3 BA1 O4 101_444 -203_334 94.48(7) n
SB3 BA1 SB3 101_544 101_554 109.31(5) n
SB3 BA1 O4 101_544 1_455 141.32(7) n
SB3 BA1 O4 101_544 2_545 32.01(2) n
SB3 BA1 O4 101_544 3_665 91.67(4) n
SB3 BA1 O4 101_544 -101_434 94.68(3) n
SB3 BA1 O4 101_544 -102_444 88.72(3) n
SB3 BA1 O4 101_544 -103_334 142.06(9) n
SB3 BA1 O4 101_544 -201_444 94.48(7) n
SB3 BA1 O4 101_544 -202_344 88.56(6) n
SB3 BA1 O4 101_544 -203_334 32.410(17) n
SB3 BA1 O4 101_554 1_455 91.67(4) n
SB3 BA1 O4 101_554 2_545 141.32(7) n
SB3 BA1 O4 101_554 3_665 32.01(2) n
SB3 BA1 O4 101_554 -101_434 142.06(9) n
SB3 BA1 O4 101_554 -102_444 94.68(3) n
SB3 BA1 O4 101_554 -103_334 88.72(3) n
SB3 BA1 O4 101_554 -201_444 32.410(17) n
SB3 BA1 O4 101_554 -202_344 94.48(7) n
SB3 BA1 O4 101_554 -203_334 88.56(6) n
O4 BA1 O4 1_455 2_545 119.858(10) n
O4 BA1 O4 1_455 3_665 119.858(10) n
O4 BA1 O4 1_455 -101_434 86.80(7) n
O4 BA1 O4 1_455 -102_444 122.52(11) n
O4 BA1 O4 1_455 -103_334 67.26(5) n
O4 BA1 O4 1_455 -201_444 86.25(7) n
O4 BA1 O4 1_455 -202_344 56.83(5) n
O4 BA1 O4 1_455 -203_334 121.57(10) n
O4 BA1 O4 2_545 3_665 119.858(10) n
O4 BA1 O4 2_545 -101_434 67.26(5) n
O4 BA1 O4 2_545 -102_444 86.80(7) n
O4 BA1 O4 2_545 -103_334 122.52(11) n
O4 BA1 O4 2_545 -201_444 121.57(10) n
O4 BA1 O4 2_545 -202_344 86.25(7) n
O4 BA1 O4 2_545 -203_334 56.83(5) n
O4 BA1 O4 3_665 -101_434 122.52(11) n
O4 BA1 O4 3_665 -102_444 67.26(5) n
O4 BA1 O4 3_665 -103_334 86.80(7) n
O4 BA1 O4 3_665 -201_444 56.83(5) n
O4 BA1 O4 3_665 -202_344 121.57(10) n
O4 BA1 O4 3_665 -203_334 86.25(7) n
O4 BA1 O4 -101_434 -102_444 55.88(6) n
O4 BA1 O4 -101_434 -103_334 55.88(6) n
O4 BA1 O4 -101_434 -201_444 170.84(5) n
O4 BA1 O4 -101_434 -202_344 115.667(18) n
O4 BA1 O4 -101_434 -203_334 124.06(2) n
O4 BA1 O4 -102_444 -103_334 55.88(6) n
O4 BA1 O4 -102_444 -201_444 124.06(2) n
O4 BA1 O4 -102_444 -202_344 170.84(5) n
O4 BA1 O4 -102_444 -203_334 115.667(18) n
O4 BA1 O4 -103_334 -201_444 115.667(18) n
O4 BA1 O4 -103_334 -202_344 124.06(2) n
O4 BA1 O4 -103_334 -203_334 170.84(5) n
O4 BA1 O4 -201_444 -202_344 64.90(7) n
O4 BA1 O4 -201_444 -203_334 64.90(7) n
O4 BA1 O4 -202_344 -203_334 64.90(7) n
BA1 BI2 BA1 1_555 -1_555 180.0 n
BA1 BI2 BA1 1_555 101_444 109.17(5) n
BA1 BI2 BA1 1_555 101_544 109.17(5) n
BA1 BI2 BA1 1_555 101_554 109.17(5) n
BA1 BI2 BA1 1_555 -201_334 70.83(5) n
BA1 BI2 BA1 1_555 -201_344 70.83(5) n
BA1 BI2 BA1 1_555 -201_444 70.83(5) n
BA1 BI2 O4 1_555 101_444 125.07(4) n
BA1 BI2 O4 1_555 102_544 125.07(4) n
BA1 BI2 O4 1_555 103_554 125.07(4) n
BA1 BI2 O4 1_555 -201_444 54.93(4) n
BA1 BI2 O4 1_555 -202_344 54.93(4) n
BA1 BI2 O4 1_555 -203_334 54.93(4) n
BA1 BI2 BA1 -1_555 101_444 70.83(5) n
BA1 BI2 BA1 -1_555 101_544 70.83(5) n
BA1 BI2 BA1 -1_555 101_554 70.83(5) n
BA1 BI2 BA1 -1_555 -201_334 109.17(5) n
BA1 BI2 BA1 -1_555 -201_344 109.17(5) n
BA1 BI2 BA1 -1_555 -201_444 109.17(5) n
BA1 BI2 O4 -1_555 101_444 54.93(4) n
BA1 BI2 O4 -1_555 102_544 54.93(4) n
BA1 BI2 O4 -1_555 103_554 54.93(4) n
BA1 BI2 O4 -1_555 -201_444 125.07(4) n
BA1 BI2 O4 -1_555 -202_344 125.07(4) n
BA1 BI2 O4 -1_555 -203_334 125.07(4) n
BA1 BI2 BA1 101_444 101_544 109.77(5) n
BA1 BI2 BA1 101_444 101_554 109.77(5) n
BA1 BI2 BA1 101_444 -201_334 70.23(5) n
BA1 BI2 BA1 101_444 -201_344 70.23(5) n
BA1 BI2 BA1 101_444 -201_444 180.0 n
BA1 BI2 O4 101_444 101_444 59.68(3) n
BA1 BI2 O4 101_444 102_544 125.47(6) n
BA1 BI2 O4 101_444 103_554 50.09(3) n
BA1 BI2 O4 101_444 -201_444 120.32(3) n
BA1 BI2 O4 101_444 -202_344 54.53(6) n
BA1 BI2 O4 101_444 -203_334 129.91(3) n
BA1 BI2 BA1 101_544 101_554 109.77(5) n
BA1 BI2 BA1 101_544 -201_334 70.23(5) n
BA1 BI2 BA1 101_544 -201_344 180.0 n
BA1 BI2 BA1 101_544 -201_444 70.23(5) n
BA1 BI2 O4 101_544 101_444 50.09(3) n
BA1 BI2 O4 101_544 102_544 59.68(3) n
BA1 BI2 O4 101_544 103_554 125.47(6) n
BA1 BI2 O4 101_544 -201_444 129.91(3) n
BA1 BI2 O4 101_544 -202_344 120.32(3) n
BA1 BI2 O4 101_544 -203_334 54.53(6) n
BA1 BI2 BA1 101_554 -201_334 179.9802 n
BA1 BI2 BA1 101_554 -201_344 70.23(5) n
BA1 BI2 BA1 101_554 -201_444 70.23(5) n
BA1 BI2 O4 101_554 101_444 125.47(6) n
BA1 BI2 O4 101_554 102_544 50.09(3) n
BA1 BI2 O4 101_554 103_554 59.68(3) n
BA1 BI2 O4 101_554 -201_444 54.53(6) n
BA1 BI2 O4 101_554 -202_344 129.91(3) n
BA1 BI2 O4 101_554 -203_334 120.32(3) n
BA1 BI2 BA1 -201_334 -201_344 109.77(5) n
BA1 BI2 BA1 -201_334 -201_444 109.77(5) n
BA1 BI2 O4 -201_334 101_444 54.53(6) n
BA1 BI2 O4 -201_334 102_544 129.91(3) n
BA1 BI2 O4 -201_334 103_554 120.32(3) n
BA1 BI2 O4 -201_334 -201_444 125.47(6) n
BA1 BI2 O4 -201_334 -202_344 50.09(3) n
BA1 BI2 O4 -201_334 -203_334 59.68(3) n
BA1 BI2 BA1 -201_344 -201_444 109.77(5) n
BA1 BI2 O4 -201_344 101_444 129.91(3) n
BA1 BI2 O4 -201_344 102_544 120.32(3) n
BA1 BI2 O4 -201_344 103_554 54.53(6) n
BA1 BI2 O4 -201_344 -201_444 50.09(3) n
BA1 BI2 O4 -201_344 -202_344 59.68(3) n
BA1 BI2 O4 -201_344 -203_334 125.47(6) n
BA1 BI2 O4 -201_444 101_444 120.32(3) n
BA1 BI2 O4 -201_444 102_544 54.53(6) n
BA1 BI2 O4 -201_444 103_554 129.91(3) n
BA1 BI2 O4 -201_444 -201_444 59.68(3) n
BA1 BI2 O4 -201_444 -202_344 125.47(6) n
BA1 BI2 O4 -201_444 -203_334 50.09(3) n
O4 BI2 O4 101_444 102_544 90.27(6) n
O4 BI2 O4 101_444 103_554 90.27(6) n
O4 BI2 O4 101_444 -201_444 180.0 n
O4 BI2 O4 101_444 -202_344 89.73(6) n
O4 BI2 O4 101_444 -203_334 89.73(6) n
O4 BI2 O4 102_544 103_554 90.27(6) n
O4 BI2 O4 102_544 -201_444 89.73(6) n
O4 BI2 O4 102_544 -202_344 180.0 n
O4 BI2 O4 102_544 -203_334 89.73(6) n
O4 BI2 O4 103_554 -201_444 89.73(6) n
O4 BI2 O4 103_554 -202_344 89.73(6) n
O4 BI2 O4 103_554 -203_334 179.972 n
O4 BI2 O4 -201_444 -202_344 90.27(6) n
O4 BI2 O4 -201_444 -203_334 90.27(6) n
O4 BI2 O4 -202_344 -203_334 90.27(6) n
BA1 SB3 BA1 1_555 -1_556 180.0 n
BA1 SB3 BA1 1_555 -101_334 70.37(5) n
BA1 SB3 BA1 1_555 -101_434 70.37(5) n
BA1 SB3 BA1 1_555 -101_444 70.37(5) n
BA1 SB3 BA1 1_555 201_445 109.63(5) n
BA1 SB3 BA1 1_555 201_455 109.63(5) n
BA1 SB3 BA1 1_555 201_555 109.63(5) n
BA1 SB3 O4 1_555 -101_434 55.09(5) n
BA1 SB3 O4 1_555 -102_444 55.09(5) n
BA1 SB3 O4 1_555 -103_334 55.09(5) n
BA1 SB3 O4 1_555 201_455 124.91(5) n
BA1 SB3 O4 1_555 202_445 124.91(5) n
BA1 SB3 O4 1_555 203_555 124.91(5) n
BA1 SB3 BA1 -1_556 -101_334 109.63(5) n
BA1 SB3 BA1 -1_556 -101_434 109.63(5) n
BA1 SB3 BA1 -1_556 -101_444 109.63(5) n
BA1 SB3 BA1 -1_556 201_445 70.37(5) n
BA1 SB3 BA1 -1_556 201_455 70.37(5) n
BA1 SB3 BA1 -1_556 201_555 70.37(5) n
BA1 SB3 O4 -1_556 -101_434 124.91(5) n
BA1 SB3 O4 -1_556 -102_444 124.91(5) n
BA1 SB3 O4 -1_556 -103_334 124.91(5) n
BA1 SB3 O4 -1_556 201_455 55.09(5) n
BA1 SB3 O4 -1_556 202_445 55.09(5) n
BA1 SB3 O4 -1_556 203_555 55.09(5) n
BA1 SB3 BA1 -101_334 -101_434 109.31(5) n
BA1 SB3 BA1 -101_334 -101_444 109.31(5) n
BA1 SB3 BA1 -101_334 201_445 70.69(5) n
BA1 SB3 BA1 -101_334 201_455 70.69(5) n
BA1 SB3 BA1 -101_334 201_555 180.0 n
BA1 SB3 O4 -101_334 -101_434 49.11(4) n
BA1 SB3 O4 -101_334 -102_444 125.08(6) n
BA1 SB3 O4 -101_334 -103_334 60.20(3) n
BA1 SB3 O4 -101_334 201_455 130.89(4) n
BA1 SB3 O4 -101_334 202_445 54.92(6) n
BA1 SB3 O4 -101_334 203_555 119.80(3) n
BA1 SB3 BA1 -101_434 -101_444 109.31(5) n
BA1 SB3 BA1 -101_434 201_445 70.69(5) n
BA1 SB3 BA1 -101_434 201_455 180.0 n
BA1 SB3 BA1 -101_434 201_555 70.69(5) n
BA1 SB3 O4 -101_434 -101_434 60.20(3) n
BA1 SB3 O4 -101_434 -102_444 49.11(4) n
BA1 SB3 O4 -101_434 -103_334 125.08(6) n
BA1 SB3 O4 -101_434 201_455 119.80(3) n
BA1 SB3 O4 -101_434 202_445 130.89(4) n
BA1 SB3 O4 -101_434 203_555 54.92(6) n
BA1 SB3 BA1 -101_444 201_445 180.0 n
BA1 SB3 BA1 -101_444 201_455 70.69(5) n
BA1 SB3 BA1 -101_444 201_555 70.69(5) n
BA1 SB3 O4 -101_444 -101_434 125.08(6) n
BA1 SB3 O4 -101_444 -102_444 60.20(3) n
BA1 SB3 O4 -101_444 -103_334 49.11(4) n
BA1 SB3 O4 -101_444 201_455 54.92(6) n
BA1 SB3 O4 -101_444 202_445 119.80(3) n
BA1 SB3 O4 -101_444 203_555 130.89(4) n
BA1 SB3 BA1 201_445 201_455 109.31(5) n
BA1 SB3 BA1 201_445 201_555 109.31(5) n
BA1 SB3 O4 201_445 -101_434 54.92(6) n
BA1 SB3 O4 201_445 -102_444 119.80(3) n
BA1 SB3 O4 201_445 -103_334 130.89(4) n
BA1 SB3 O4 201_445 201_455 125.08(6) n
BA1 SB3 O4 201_445 202_445 60.20(3) n
BA1 SB3 O4 201_445 203_555 49.11(4) n
BA1 SB3 BA1 201_455 201_555 109.31(5) n
BA1 SB3 O4 201_455 -101_434 119.80(3) n
BA1 SB3 O4 201_455 -102_444 130.89(4) n
BA1 SB3 O4 201_455 -103_334 54.92(6) n
BA1 SB3 O4 201_455 201_455 60.20(3) n
BA1 SB3 O4 201_455 202_445 49.11(4) n
BA1 SB3 O4 201_455 203_555 125.08(6) n
BA1 SB3 O4 201_555 -101_434 130.89(4) n
BA1 SB3 O4 201_555 -102_444 54.92(6) n
BA1 SB3 O4 201_555 -103_334 119.80(3) n
BA1 SB3 O4 201_555 201_455 49.11(4) n
BA1 SB3 O4 201_555 202_445 125.08(6) n
BA1 SB3 O4 201_555 203_555 60.20(3) n
O4 SB3 O4 -101_434 -102_444 90.49(7) n
O4 SB3 O4 -101_434 -103_334 90.49(7) n
O4 SB3 O4 -101_434 201_455 180.0 n
O4 SB3 O4 -101_434 202_445 89.51(7) n
O4 SB3 O4 -101_434 203_555 89.51(7) n
O4 SB3 O4 -102_444 -103_334 90.49(7) n
O4 SB3 O4 -102_444 201_455 89.51(7) n
O4 SB3 O4 -102_444 202_445 180.0 n
O4 SB3 O4 -102_444 203_555 89.51(7) n
O4 SB3 O4 -103_334 201_455 89.51(7) n
O4 SB3 O4 -103_334 202_445 89.51(7) n
O4 SB3 O4 -103_334 203_555 179.9802 n
O4 SB3 O4 201_455 202_445 90.49(7) n
O4 SB3 O4 201_455 203_555 90.49(7) n
O4 SB3 O4 202_445 203_555 90.49(7) n
BA1 O4 BA1 1_655 -101_434 93.20(7) n
BA1 O4 BA1 1_655 -201_444 93.75(7) n
BA1 O4 BI2 1_655 201_555 91.46(5) n
BA1 O4 SB3 1_655 101_544 98.87(5) n
BA1 O4 BA1 -101_434 -201_444 170.84(5) n
BA1 O4 BI2 -101_434 201_555 87.07(5) n
BA1 O4 SB3 -101_434 101_544 92.16(7) n
BA1 O4 BI2 -201_444 201_555 86.79(7) n
BA1 O4 SB3 -201_444 101_544 92.67(6) n
BI2 O4 SB3 201_555 101_544 169.66(4) n

loop_
_geom_bond_atom_site_label_1
_geom_bond_atom_site_label_2
_geom_bond_site_symmetry_2
_geom_bond_distance
_geom_bond_publ_flag
BA1 BA1 -101_334 4.260(4) n
BA1 BA1 -101_434 4.260(4) n
BA1 BA1 -101_444 4.260(4) n
BA1 BA1 -201_334 4.296(4) n
BA1 BA1 -201_344 4.296(4) n
BA1 BA1 -201_444 4.296(4) n
BA1 BI2 1_555 3.711(3) n
BA1 BI2 201_445 3.7025(11) n
BA1 BI2 201_455 3.7025(11) n
BA1 BI2 201_555 3.7025(11) n
BA1 SB3 1_555 3.680(3) n
BA1 SB3 101_444 3.7130(12) n
BA1 SB3 101_544 3.7130(12) n
BA1 SB3 101_554 3.7130(12) n
BA1 O4 1_455 2.8410(8) n
BA1 O4 1_555 3.2253(9) n
BA1 O4 2_545 2.8410(8) n
BA1 O4 2_555 3.2253(9) n
BA1 O4 3_555 3.2253(9) n
BA1 O4 3_665 2.8410(8) n
BA1 O4 -101_434 3.019(3) n
BA1 O4 -102_444 3.019(3) n
BA1 O4 -103_334 3.019(3) n
BA1 O4 -201_444 3.042(3) n
BA1 O4 -202_344 3.042(3) n
BA1 O4 -203_334 3.042(3) n
BI2 BA1 1_555 3.711(3) n
BI2 BA1 -1_555 3.711(3) n
BI2 BA1 101_444 3.7025(11) n
BI2 BA1 101_544 3.7025(11) n
BI2 BA1 101_554 3.7025(11) n
BI2 BA1 -201_334 3.7025(11) n
BI2 BA1 -201_344 3.7025(11) n
BI2 BA1 -201_444 3.7025(11) n
BI2 O4 101_444 2.3029(8) n
BI2 O4 102_544 2.3029(8) n
BI2 O4 103_554 2.3029(8) n
BI2 O4 -201_444 2.3029(8) n
BI2 O4 -202_344 2.3029(8) n
BI2 O4 -203_334 2.3029(8) n
SB3 BA1 1_555 3.680(3) n
SB3 BA1 -1_556 3.680(3) n
SB3 BA1 -101_334 3.7130(12) n
SB3 BA1 -101_434 3.7130(12) n
SB3 BA1 -101_444 3.7130(12) n
SB3 BA1 201_445 3.7130(12) n
SB3 BA1 201_455 3.7130(12) n
SB3 BA1 201_555 3.7130(12) n
SB3 O4 -101_434 1.9922(8) n
SB3 O4 -102_444 1.9922(8) n
SB3 O4 -103_334 1.9922(8) n
SB3 O4 201_455 1.9922(8) n
SB3 O4 202_445 1.9922(8) n
SB3 O4 203_555 1.9922(8) n
O4 BA1 1_555 3.2253(9) n
O4 BA1 1_655 2.8410(8) n
O4 BA1 -101_434 3.019(3) n
O4 BA1 -201_444 3.042(3) n
O4 BI2 201_555 2.3029(8) n
O4 SB3 101_544 1.9922(8) n
